data_1562884
loop_
_publ_author_name
'Yang, Juan'
'Hu, Rui-Xiang'
'Zhang, Man-Bo'

_publ_section_title
;
 Construction of monomers and chains assembled by 3d/4f metals and
 4&#x2032;-(4-carboxyphenyl)-2,2&#x2032;:6&#x2032;,2&#x2033;-terpyridine
;
_journal_name_full 'Journal of Solid State Chemistry'
_journal_page_first 398
_journal_page_last 403
_journal_paper_doi 10.1016/j.jssc.2012.07.002
_journal_volume 196
_journal_year 2012
_chemical_formula_sum 'C66 H42 N9 Nd O6'
_chemical_formula_weight 1201.33
_space_group_IT_number 15
_space_group_name_Hall '-C 2yc'
_space_group_name_H-M_alt 'C 1 2/c 1'
_symmetry_cell_setting monoclinic
_symmetry_space_group_name_H-M 'C 1 2/c 1'
_atom_sites_solution_hydrogens geom
_atom_sites_solution_primary direct
_atom_sites_solution_secondary difmap
_audit_creation_method SHELXL-97
_cell_angle_alpha 90.00
_cell_angle_beta 108.7210(10)
_cell_angle_gamma 90.00
_cell_formula_units_Z 4
_cell_length_a 33.8052(6)
_cell_length_b 13.9956(2)
_cell_length_c 12.1766(2)
_cell_measurement_temperature 296(2)
_cell_volume 5456.24(16)
_computing_cell_refinement SMART
_computing_data_collection 'SMART (Bruker, 2000)'
_computing_data_reduction 'SAINT (Bruker, 2000)'
_computing_molecular_graphics SHELXTL
_computing_publication_material SHELXTL
_computing_structure_refinement 'SHELXL-97 (Sheldrick, 1997)'
_computing_structure_solution 'SHELXS-97 (Sheldrick, 1990)'
_diffrn_ambient_temperature 296(2)
_diffrn_measured_fraction_theta_full 0.992
_diffrn_measured_fraction_theta_max 0.992
_diffrn_measurement_device_type 'Bruker Smart Apex CCD'
_diffrn_measurement_method 'phi and omega scans'
_diffrn_radiation_monochromator graphite
_diffrn_radiation_source 'fine-focus sealed tube'
_diffrn_radiation_type MoK\a
_diffrn_radiation_wavelength 0.71073
_diffrn_reflns_av_R_equivalents 0.0588
_diffrn_reflns_av_sigmaI/netI 0.0498
_diffrn_reflns_limit_h_max 43
_diffrn_reflns_limit_h_min -43
_diffrn_reflns_limit_k_max 18
_diffrn_reflns_limit_k_min -18
_diffrn_reflns_limit_l_max 14
_diffrn_reflns_limit_l_min -15
_diffrn_reflns_number 43560
_diffrn_reflns_theta_full 27.52
_diffrn_reflns_theta_max 27.52
_diffrn_reflns_theta_min 2.22
_exptl_absorpt_coefficient_mu 1.016
_exptl_absorpt_correction_T_max 0.9409
_exptl_absorpt_correction_T_min 0.8867
_exptl_absorpt_correction_type multi-scan
_exptl_absorpt_process_details 'SADABS; Bruker, 2000'
_exptl_crystal_colour 'light purple'
_exptl_crystal_density_diffrn 1.462
_exptl_crystal_density_method 'not measured'
_exptl_crystal_description block
_exptl_crystal_F_000 2436
_exptl_crystal_size_max 0.17
_exptl_crystal_size_mid 0.16
_exptl_crystal_size_min 0.06
_refine_diff_density_max 0.508
_refine_diff_density_min -0.529
_refine_diff_density_rms 0.079
_refine_ls_extinction_method none
_refine_ls_goodness_of_fit_ref 1.039
_refine_ls_hydrogen_treatment constr
_refine_ls_matrix_type full
_refine_ls_number_parameters 373
_refine_ls_number_reflns 6232
_refine_ls_number_restraints 0
_refine_ls_restrained_S_all 1.039
_refine_ls_R_factor_all 0.0482
_refine_ls_R_factor_gt 0.0364
_refine_ls_shift/su_max 0.000
_refine_ls_shift/su_mean 0.000
_refine_ls_structure_factor_coef Fsqd
_refine_ls_weighting_details 'calc w=1/[\s^2^(Fo^2^)+(0.0319P)^2^+3.2433P] where P=(Fo^2^+2Fc^2^)/3'
_refine_ls_weighting_scheme calc
_refine_ls_wR_factor_gt 0.0717
_refine_ls_wR_factor_ref 0.0763
_reflns_number_gt 5323
_reflns_number_total 6232
_reflns_threshold_expression >2sigma(I)
_cod_data_source_file JSSC-2012-196-398.cif
_cod_data_source_block 5
_cod_original_cell_volume 5456.24(15)
_cod_original_sg_symbol_H-M C2/c
_cod_database_code 1562884

loop_
_symmetry_equiv_pos_as_xyz
'x, y, z'
'-x, y, -z+1/2'
'x+1/2, y+1/2, z'
'-x+1/2, y+1/2, -z+1/2'
'-x, -y, -z'
'x, -y, z-1/2'
'-x+1/2, -y+1/2, -z'
'x+1/2, -y+1/2, z-1/2'

loop_
_atom_site_label
_atom_site_type_symbol
_atom_site_fract_x
_atom_site_fract_y
_atom_site_fract_z
_atom_site_U_iso_or_equiv
_atom_site_adp_type
_atom_site_occupancy
_atom_site_symmetry_multiplicity
_atom_site_calc_flag
_atom_site_refinement_flags
_atom_site_disorder_assembly
_atom_site_disorder_group
Nd1 Nd 0.0000 0.759285(11) -0.7500 0.02513(7) Uani 1 2 d S . .
O1 O 0.07483(7) 0.80347(18) -0.65156(19) 0.0628(7) Uani 1 1 d . . .
O2 O 0.04603(6) 0.71754(16) -0.54897(17) 0.0490(5) Uani 1 1 d . . .
O3 O -0.02485(6) 1.60148(12) -0.70932(17) 0.0379(5) Uani 1 1 d . . .
N1 N 0.19407(10) 0.8540(2) 0.1780(3) 0.0719(9) Uani 1 1 d . . .
N2 N 0.27699(7) 0.89886(17) 0.0608(2) 0.0450(6) Uani 1 1 d . . .
N3 N 0.33694(9) 0.9027(2) -0.1334(3) 0.0642(8) Uani 1 1 d . . .
N4 N 0.03467(7) 0.84391(13) -0.88276(19) 0.0323(5) Uani 1 1 d . . .
N5 N 0.0000 0.94556(19) -0.7500 0.0314(7) Uani 1 2 d S . .
C1 C 0.18856(14) 0.8428(4) 0.2805(4) 0.0974(16) Uani 1 1 d . . .
H1A H 0.1616 0.8315 0.2815 0.117 Uiso 1 1 calc R . .
C2 C 0.22030(15) 0.8470(3) 0.3857(4) 0.0866(13) Uani 1 1 d . . .
H2A H 0.2150 0.8367 0.4551 0.104 Uiso 1 1 calc R . .
C3 C 0.25936(13) 0.8665(3) 0.3841(3) 0.0686(10) Uani 1 1 d . . .
H3A H 0.2814 0.8713 0.4532 0.082 Uiso 1 1 calc R . .
C4 C 0.26630(11) 0.8793(2) 0.2793(3) 0.0556(9) Uani 1 1 d . . .
H4A H 0.2929 0.8931 0.2767 0.067 Uiso 1 1 calc R . .
C5 C 0.23286(10) 0.8711(2) 0.1786(3) 0.0485(8) Uani 1 1 d . . .
C6 C 0.23874(9) 0.8756(2) 0.0628(3) 0.0431(7) Uani 1 1 d . . .
C7 C 0.20632(9) 0.8536(2) -0.0370(3) 0.0459(8) Uani 1 1 d . . .
H7A H 0.1800 0.8391 -0.0325 0.055 Uiso 1 1 calc R . .
C8 C 0.21297(9) 0.8532(2) -0.1436(3) 0.0420(7) Uani 1 1 d . . .
C9 C 0.25287(9) 0.8752(2) -0.1451(3) 0.0447(7) Uani 1 1 d . . .
H9A H 0.2588 0.8748 -0.2145 0.054 Uiso 1 1 calc R . .
C10 C 0.28390(9) 0.8978(2) -0.0414(3) 0.0434(7) Uani 1 1 d . . .
C11 C 0.37594(13) 0.9249(3) -0.1310(4) 0.0850(14) Uani 1 1 d . . .
H11A H 0.3838 0.9106 -0.1957 0.102 Uiso 1 1 calc R . .
C12 C 0.40465(14) 0.9676(4) -0.0382(5) 0.0986(18) Uani 1 1 d . . .
H12A H 0.4314 0.9813 -0.0397 0.118 Uiso 1 1 calc R . .
C13 C 0.39343(13) 0.9895(4) 0.0556(5) 0.1053(18) Uani 1 1 d . . .
H13A H 0.4122 1.0200 0.1190 0.126 Uiso 1 1 calc R . .
C14 C 0.35410(11) 0.9664(3) 0.0566(3) 0.0763(12) Uani 1 1 d . . .
H14A H 0.3460 0.9798 0.1211 0.092 Uiso 1 1 calc R . .
C15 C 0.32680(10) 0.9231(2) -0.0394(3) 0.0519(8) Uani 1 1 d . . .
C16 C 0.17877(9) 0.8283(2) -0.2513(2) 0.0402(7) Uani 1 1 d . . .
C17 C 0.17532(9) 0.8727(2) -0.3556(3) 0.0433(7) Uani 1 1 d . . .
H17A H 0.1950 0.9180 -0.3590 0.052 Uiso 1 1 calc R . .
C18 C 0.14286(9) 0.8501(2) -0.4549(3) 0.0404(7) Uani 1 1 d . . .
H18A H 0.1411 0.8801 -0.5245 0.049 Uiso 1 1 calc R . .
C19 C 0.11306(8) 0.78344(19) -0.4517(2) 0.0339(6) Uani 1 1 d . . .
C20 C 0.11691(9) 0.7376(2) -0.3484(3) 0.0446(7) Uani 1 1 d . . .
H20A H 0.0976 0.6912 -0.3457 0.054 Uiso 1 1 calc R . .
C21 C 0.14918(10) 0.7599(2) -0.2492(3) 0.0480(8) Uani 1 1 d . . .
H21A H 0.1512 0.7289 -0.1800 0.058 Uiso 1 1 calc R . .
C22 C 0.07589(9) 0.76641(19) -0.5571(2) 0.0355(6) Uani 1 1 d . . .
C23 C 0.05524(10) 0.7889(2) -0.9357(3) 0.0420(7) Uani 1 1 d . . .
H23A H 0.0494 0.7238 -0.9416 0.050 Uiso 1 1 calc R . .
C24 C 0.08432(10) 0.8225(2) -0.9815(3) 0.0568(9) Uani 1 1 d . . .
H24A H 0.0981 0.7816 -1.0173 0.068 Uiso 1 1 calc R . .
C25 C 0.09261(12) 0.9179(2) -0.9734(4) 0.0729(12) Uani 1 1 d . . .
H25A H 0.1121 0.9435 -1.0044 0.087 Uiso 1 1 calc R . .
C26 C 0.07193(11) 0.9760(2) -0.9189(3) 0.0648(11) Uani 1 1 d . . .
H26A H 0.0773 1.0413 -0.9129 0.078 Uiso 1 1 calc R . .
C27 C 0.04328(9) 0.93732(17) -0.8734(2) 0.0352(6) Uani 1 1 d . . .
C28 C 0.02073(8) 0.99483(16) -0.8089(2) 0.0314(6) Uani 1 1 d . . .
C29 C 0.02155(9) 1.09390(17) -0.8097(2) 0.0372(7) Uani 1 1 d . . .
H29A H 0.0366 1.1257 -0.8504 0.045 Uiso 1 1 calc R . .
C30 C 0.0000 1.1457(2) -0.7500 0.0339(9) Uani 1 2 d S . .
C31 C 0.0000 1.2518(2) -0.7500 0.0326(9) Uani 1 2 d S . .
C32 C 0.01343(9) 1.30289(18) -0.8286(2) 0.0405(7) Uani 1 1 d . . .
H32A H 0.0225 1.2703 -0.8826 0.049 Uiso 1 1 calc R . .
C33 C 0.01359(9) 1.40148(18) -0.8282(3) 0.0417(7) Uani 1 1 d . . .
H33A H 0.0230 1.4344 -0.8814 0.050 Uiso 1 1 calc R . .
C34 C 0.0000 1.4516(2) -0.7500 0.0302(8) Uani 1 2 d S . .
C35 C 0.0000 1.5584(2) -0.7500 0.0317(9) Uani 1 2 d S . .

loop_
_atom_site_aniso_label
_atom_site_aniso_U_11
_atom_site_aniso_U_22
_atom_site_aniso_U_33
_atom_site_aniso_U_23
_atom_site_aniso_U_13
_atom_site_aniso_U_12
Nd1 0.02807(12) 0.01632(9) 0.02896(12) 0.000 0.00630(8) 0.000
O1 0.0464(14) 0.0882(17) 0.0423(14) 0.0177(12) -0.0020(11) -0.0239(13)
O2 0.0354(12) 0.0703(14) 0.0357(12) 0.0064(10) 0.0037(10) -0.0105(10)
O3 0.0421(12) 0.0207(9) 0.0584(13) 0.0006(8) 0.0267(10) 0.0002(8)
N1 0.052(2) 0.116(3) 0.0511(19) -0.0003(17) 0.0220(16) -0.0024(18)
N2 0.0355(15) 0.0526(15) 0.0408(15) -0.0018(12) 0.0035(12) -0.0065(12)
N3 0.0420(18) 0.086(2) 0.064(2) 0.0214(17) 0.0169(16) 0.0013(15)
N4 0.0408(14) 0.0213(10) 0.0378(13) -0.0019(9) 0.0167(11) 0.0011(9)
N5 0.0366(19) 0.0188(14) 0.0420(19) 0.000 0.0172(16) 0.000
C1 0.065(3) 0.163(5) 0.073(3) -0.001(3) 0.033(3) -0.003(3)
C2 0.093(4) 0.120(4) 0.055(3) 0.003(2) 0.036(3) 0.007(3)
C3 0.073(3) 0.081(3) 0.047(2) -0.0106(19) 0.012(2) 0.004(2)
C4 0.051(2) 0.067(2) 0.045(2) -0.0105(16) 0.0101(17) -0.0019(17)
C5 0.047(2) 0.0516(18) 0.046(2) -0.0043(15) 0.0136(17) 0.0011(15)
C6 0.0379(18) 0.0464(17) 0.0409(18) -0.0040(14) 0.0070(15) -0.0018(14)
C7 0.0305(17) 0.0554(19) 0.049(2) -0.0045(15) 0.0082(15) -0.0060(14)
C8 0.0331(17) 0.0481(17) 0.0396(18) -0.0014(13) 0.0044(14) -0.0047(13)
C9 0.0379(18) 0.0525(18) 0.0410(19) 0.0005(14) 0.0088(15) -0.0050(14)
C10 0.0326(17) 0.0493(17) 0.0432(19) 0.0019(14) 0.0050(14) -0.0051(13)
C11 0.055(3) 0.112(4) 0.094(3) 0.043(3) 0.033(3) 0.010(2)
C12 0.040(3) 0.123(4) 0.126(4) 0.058(4) 0.017(3) -0.009(3)
C13 0.046(3) 0.134(4) 0.114(4) 0.017(3) -0.005(3) -0.041(3)
C14 0.045(2) 0.105(3) 0.068(3) -0.006(2) 0.003(2) -0.030(2)
C15 0.0353(19) 0.058(2) 0.056(2) 0.0146(16) 0.0064(17) -0.0053(15)
C16 0.0301(16) 0.0489(17) 0.0355(17) -0.0067(13) 0.0020(13) -0.0025(13)
C17 0.0338(17) 0.0487(17) 0.0452(18) -0.0027(14) 0.0096(14) -0.0103(13)
C18 0.0358(17) 0.0461(16) 0.0368(17) 0.0022(13) 0.0081(14) -0.0021(13)
C19 0.0288(15) 0.0346(13) 0.0340(16) -0.0025(12) 0.0041(12) 0.0029(11)
C20 0.0344(17) 0.0523(18) 0.0409(18) 0.0035(14) 0.0033(14) -0.0104(13)
C21 0.0406(18) 0.060(2) 0.0366(17) 0.0054(14) 0.0030(14) -0.0100(15)
C22 0.0319(16) 0.0377(14) 0.0341(16) -0.0005(12) 0.0066(13) 0.0006(12)
C23 0.054(2) 0.0295(14) 0.0492(19) -0.0047(13) 0.0255(16) 0.0028(13)
C24 0.065(2) 0.0445(18) 0.075(2) -0.0084(16) 0.042(2) 0.0074(16)
C25 0.084(3) 0.047(2) 0.123(3) -0.007(2) 0.082(3) -0.0051(18)
C26 0.083(3) 0.0287(15) 0.110(3) -0.0068(17) 0.068(2) -0.0085(16)
C27 0.0421(17) 0.0258(13) 0.0430(17) 0.0025(11) 0.0212(14) 0.0008(11)
C28 0.0372(16) 0.0209(12) 0.0396(16) 0.0002(10) 0.0172(13) -0.0006(10)
C29 0.0473(18) 0.0210(12) 0.0520(18) 0.0012(12) 0.0280(15) -0.0012(11)
C30 0.040(2) 0.0174(16) 0.047(2) 0.000 0.018(2) 0.000
C31 0.040(2) 0.0200(17) 0.043(2) 0.000 0.0203(19) 0.000
C32 0.058(2) 0.0244(13) 0.0486(18) -0.0057(12) 0.0306(16) -0.0021(13)
C33 0.059(2) 0.0236(13) 0.0531(19) 0.0045(12) 0.0331(17) -0.0038(12)
C34 0.032(2) 0.0187(16) 0.038(2) 0.000 0.0092(18) 0.000
C35 0.030(2) 0.0231(17) 0.039(2) 0.000 0.0072(18) 0.000

loop_
_atom_type_symbol
_atom_type_description
_atom_type_scat_dispersion_real
_atom_type_scat_dispersion_imag
_atom_type_scat_source
C C 0.0033 0.0016 'International Tables Vol C Tables 4.2.6.8 and 6.1.1.4'
H H 0.0000 0.0000 'International Tables Vol C Tables 4.2.6.8 and 6.1.1.4'
N N 0.0061 0.0033 'International Tables Vol C Tables 4.2.6.8 and 6.1.1.4'
O O 0.0106 0.0060 'International Tables Vol C Tables 4.2.6.8 and 6.1.1.4'
Nd Nd -0.1943 3.0179 'International Tables Vol C Tables 4.2.6.8 and 6.1.1.4'

loop_
_geom_angle_atom_site_label_1
_geom_angle_atom_site_label_2
_geom_angle_atom_site_label_3
_geom_angle
_geom_angle_site_symmetry_1
_geom_angle_site_symmetry_3
O3 Nd1 O3 53.11(8) 1_545 2_543
O3 Nd1 O1 87.73(8) 1_545 2_553
O3 Nd1 O1 118.77(7) 2_543 2_553
O3 Nd1 O1 118.77(7) 1_545 .
O3 Nd1 O1 87.73(8) 2_543 .
O1 Nd1 O1 151.41(12) 2_553 .
O3 Nd1 O2 80.98(7) 1_545 2_553
O3 Nd1 O2 74.97(7) 2_543 2_553
O1 Nd1 O2 51.42(7) 2_553 2_553
O1 Nd1 O2 137.60(7) . 2_553
O3 Nd1 O2 74.97(7) 1_545 .
O3 Nd1 O2 80.98(7) 2_543 .
O1 Nd1 O2 137.60(7) 2_553 .
O1 Nd1 O2 51.42(7) . .
O2 Nd1 O2 153.10(10) 2_553 .
O3 Nd1 N4 142.34(6) 1_545 .
O3 Nd1 N4 91.88(6) 2_543 .
O1 Nd1 N4 100.35(8) 2_553 .
O1 Nd1 N4 65.97(7) . .
O2 Nd1 N4 76.06(7) 2_553 .
O2 Nd1 N4 117.08(7) . .
O3 Nd1 N4 91.88(6) 1_545 2_553
O3 Nd1 N4 142.34(6) 2_543 2_553
O1 Nd1 N4 65.97(7) 2_553 2_553
O1 Nd1 N4 100.35(8) . 2_553
O2 Nd1 N4 117.08(7) 2_553 2_553
O2 Nd1 N4 76.06(7) . 2_553
N4 Nd1 N4 125.12(9) . 2_553
O3 Nd1 N5 153.44(4) 1_545 .
O3 Nd1 N5 153.44(4) 2_543 .
O1 Nd1 N5 75.70(6) 2_553 .
O1 Nd1 N5 75.70(6) . .
O2 Nd1 N5 103.45(5) 2_553 .
O2 Nd1 N5 103.45(5) . .
N4 Nd1 N5 62.56(4) . .
N4 Nd1 N5 62.56(4) 2_553 .
O3 Nd1 C35 26.56(4) 1_545 1_545
O3 Nd1 C35 26.56(4) 2_543 1_545
O1 Nd1 C35 104.30(6) 2_553 1_545
O1 Nd1 C35 104.30(6) . 1_545
O2 Nd1 C35 76.55(5) 2_553 1_545
O2 Nd1 C35 76.55(5) . 1_545
N4 Nd1 C35 117.44(4) . 1_545
N4 Nd1 C35 117.44(4) 2_553 1_545
N5 Nd1 C35 180.0 . 1_545
O3 Nd1 C22 85.58(7) 1_545 2_553
O3 Nd1 C22 98.00(7) 2_543 2_553
O1 Nd1 C22 25.79(7) 2_553 2_553
O1 Nd1 C22 152.03(7) . 2_553
O2 Nd1 C22 25.75(7) 2_553 2_553
O2 Nd1 C22 156.47(7) . 2_553
N4 Nd1 C22 86.42(8) . 2_553
N4 Nd1 C22 91.75(8) 2_553 2_553
N5 Nd1 C22 88.01(5) . 2_553
C35 Nd1 C22 91.99(5) 1_545 2_553
O3 Nd1 C22 98.00(7) 1_545 .
O3 Nd1 C22 85.58(7) 2_543 .
O1 Nd1 C22 152.03(7) 2_553 .
O1 Nd1 C22 25.79(7) . .
O2 Nd1 C22 156.47(7) 2_553 .
O2 Nd1 C22 25.75(7) . .
N4 Nd1 C22 91.75(8) . .
N4 Nd1 C22 86.42(8) 2_553 .
N5 Nd1 C22 88.01(5) . .
C35 Nd1 C22 91.99(5) 1_545 .
C22 Nd1 C22 176.02(10) 2_553 .
C22 O1 Nd1 93.68(17) . .
C22 O2 Nd1 93.38(17) . .
C35 O3 Nd1 92.10(17) . 1_565
C1 N1 C5 116.8(3) . .
C10 N2 C6 118.1(2) . .
C15 N3 C11 117.0(4) . .
C23 N4 C27 118.2(2) . .
C23 N4 Nd1 116.86(17) . .
C27 N4 Nd1 121.86(17) . .
C28 N5 C28 118.2(3) 2_553 .
C28 N5 Nd1 120.90(14) 2_553 .
C28 N5 Nd1 120.90(14) . .
N1 C1 C2 124.3(4) . .
N1 C1 H1A 117.8 . .
C2 C1 H1A 117.8 . .
C3 C2 C1 117.7(4) . .
C3 C2 H2A 121.1 . .
C1 C2 H2A 121.1 . .
C2 C3 C4 119.7(4) . .
C2 C3 H3A 120.2 . .
C4 C3 H3A 120.2 . .
C5 C4 C3 118.5(3) . .
C5 C4 H4A 120.8 . .
C3 C4 H4A 120.8 . .
N1 C5 C4 123.0(3) . .
N1 C5 C6 115.7(3) . .
C4 C5 C6 121.2(3) . .
N2 C6 C7 122.3(3) . .
N2 C6 C5 116.8(3) . .
C7 C6 C5 120.9(3) . .
C6 C7 C8 120.1(3) . .
C6 C7 H7A 119.9 . .
C8 C7 H7A 119.9 . .
C7 C8 C9 117.5(3) . .
C7 C8 C16 120.9(3) . .
C9 C8 C16 121.6(3) . .
C8 C9 C10 119.3(3) . .
C8 C9 H9A 120.3 . .
C10 C9 H9A 120.3 . .
N2 C10 C9 122.7(3) . .
N2 C10 C15 116.3(3) . .
C9 C10 C15 121.1(3) . .
N3 C11 C12 123.3(4) . .
N3 C11 H11A 118.3 . .
C12 C11 H11A 118.3 . .
C13 C12 C11 118.7(4) . .
C13 C12 H12A 120.6 . .
C11 C12 H12A 120.6 . .
C12 C13 C14 119.3(5) . .
C12 C13 H13A 120.3 . .
C14 C13 H13A 120.3 . .
C13 C14 C15 119.0(4) . .
C13 C14 H14A 120.5 . .
C15 C14 H14A 120.5 . .
N3 C15 C14 122.6(3) . .
N3 C15 C10 117.1(3) . .
C14 C15 C10 120.3(3) . .
C17 C16 C21 118.4(3) . .
C17 C16 C8 121.2(3) . .
C21 C16 C8 120.4(3) . .
C18 C17 C16 120.6(3) . .
C18 C17 H17A 119.7 . .
C16 C17 H17A 119.7 . .
C19 C18 C17 120.7(3) . .
C19 C18 H18A 119.7 . .
C17 C18 H18A 119.7 . .
C20 C19 C18 118.9(3) . .
C20 C19 C22 120.9(2) . .
C18 C19 C22 120.1(3) . .
C21 C20 C19 120.7(3) . .
C21 C20 H20A 119.7 . .
C19 C20 H20A 119.7 . .
C20 C21 C16 120.7(3) . .
C20 C21 H21A 119.6 . .
C16 C21 H21A 119.6 . .
O2 C22 O1 120.9(3) . .
O2 C22 C19 119.7(3) . .
O1 C22 C19 119.3(3) . .
O2 C22 Nd1 60.87(14) . .
O1 C22 Nd1 60.53(15) . .
C19 C22 Nd1 171.63(18) . .
N4 C23 C24 123.8(3) . .
N4 C23 H23A 118.1 . .
C24 C23 H23A 118.1 . .
C23 C24 C25 117.9(3) . .
C23 C24 H24A 121.0 . .
C25 C24 H24A 121.0 . .
C24 C25 C26 119.4(3) . .
C24 C25 H25A 120.3 . .
C26 C25 H25A 120.3 . .
C27 C26 C25 119.8(3) . .
C27 C26 H26A 120.1 . .
C25 C26 H26A 120.1 . .
N4 C27 C26 120.9(2) . .
N4 C27 C28 116.0(2) . .
C26 C27 C28 123.1(2) . .
N5 C28 C29 122.2(2) . .
N5 C28 C27 116.5(2) . .
C29 C28 C27 121.4(2) . .
C28 C29 C30 120.2(2) . .
C28 C29 H29A 119.9 . .
C30 C29 H29A 119.9 . .
C29 C30 C29 117.0(3) 2_553 .
C29 C30 C31 121.49(16) 2_553 .
C29 C30 C31 121.49(15) . .
C32 C31 C32 117.7(3) 2_553 .
C32 C31 C30 121.14(16) 2_553 .
C32 C31 C30 121.14(16) . .
C33 C32 C31 121.1(3) . .
C33 C32 H32A 119.5 . .
C31 C32 H32A 119.5 . .
C34 C33 C32 120.7(3) . .
C34 C33 H33A 119.6 . .
C32 C33 H33A 119.6 . .
C33 C34 C33 118.7(3) . 2_553
C33 C34 C35 120.67(16) . .
C33 C34 C35 120.67(16) 2_553 .
O3 C35 O3 122.7(3) . 2_553
O3 C35 C34 118.66(16) . .
O3 C35 C34 118.66(16) 2_553 .
O3 C35 Nd1 61.34(16) . 1_565
O3 C35 Nd1 61.34(16) 2_553 1_565
C34 C35 Nd1 180.0 . 1_565

loop_
_geom_bond_atom_site_label_1
_geom_bond_atom_site_label_2
_geom_bond_distance
_geom_bond_site_symmetry_2
Nd1 O3 2.4691(17) 1_545
Nd1 O3 2.4691(17) 2_543
Nd1 O1 2.504(2) 2_553
Nd1 O1 2.504(2) .
Nd1 O2 2.5119(19) 2_553
Nd1 O2 2.5119(19) .
Nd1 N4 2.570(2) .
Nd1 N4 2.570(2) 2_553
Nd1 N5 2.607(3) .
Nd1 C35 2.812(3) 1_545
Nd1 C22 2.871(3) 2_553
Nd1 C22 2.871(3) .
O1 C22 1.252(3) .
O2 C22 1.249(3) .
O3 C35 1.258(2) .
O3 Nd1 2.4691(16) 1_565
N1 C1 1.329(5) .
N1 C5 1.331(4) .
N2 C10 1.339(4) .
N2 C6 1.341(4) .
N3 C15 1.327(4) .
N3 C11 1.346(4) .
N4 C23 1.334(3) .
N4 C27 1.336(3) .
N5 C28 1.343(3) 2_553
N5 C28 1.343(3) .
C1 C2 1.383(6) .
C1 H1A 0.9300 .
C2 C3 1.355(5) .
C2 H2A 0.9300 .
C3 C4 1.381(5) .
C3 H3A 0.9300 .
C4 C5 1.380(4) .
C4 H4A 0.9300 .
C5 C6 1.487(4) .
C6 C7 1.385(4) .
C7 C8 1.386(4) .
C7 H7A 0.9300 .
C8 C9 1.389(4) .
C8 C16 1.485(4) .
C9 C10 1.394(4) .
C9 H9A 0.9300 .
C10 C15 1.485(4) .
C11 C12 1.368(6) .
C11 H11A 0.9300 .
C12 C13 1.350(6) .
C12 H12A 0.9300 .
C13 C14 1.372(5) .
C13 H13A 0.9300 .
C14 C15 1.376(4) .
C14 H14A 0.9300 .
C16 C17 1.385(4) .
C16 C21 1.391(4) .
C17 C18 1.383(4) .
C17 H17A 0.9300 .
C18 C19 1.383(4) .
C18 H18A 0.9300 .
C19 C20 1.381(4) .
C19 C22 1.499(4) .
C20 C21 1.379(4) .
C20 H20A 0.9300 .
C21 H21A 0.9300 .
C23 C24 1.361(4) .
C23 H23A 0.9300 .
C24 C25 1.361(4) .
C24 H24A 0.9300 .
C25 C26 1.374(4) .
C25 H25A 0.9300 .
C26 C27 1.373(4) .
C26 H26A 0.9300 .
C27 C28 1.493(3) .
C28 C29 1.387(3) .
C29 C30 1.387(3) .
C29 H29A 0.9300 .
C30 C29 1.387(3) 2_553
C30 C31 1.485(4) .
C31 C32 1.382(3) 2_553
C31 C32 1.382(3) .
C32 C33 1.380(3) .
C32 H32A 0.9300 .
C33 C34 1.375(3) .
C33 H33A 0.9300 .
C34 C33 1.375(3) 2_553
C34 C35 1.495(5) .
C35 O3 1.258(2) 2_553
C35 Nd1 2.812(3) 1_565
